data_1554247
loop_
_publ_author_name
'Lei, Yunxiang'
'Dai, Wenbo'
'Liu, Zhiqi'
'Guo, Shuai'
'Cai, Zhengxu'
'Shi, Jianbing'
'Zheng, Xiaoyan'
'Zhi, Junge'
'Tong, Bin'
'Dong, Yuping'

_publ_section_title
;
 A novel strategy for realizing dual state fluorescence and
 low-temperature phosphorescence
;
_journal_issue 2
_journal_name_full 'Materials Chemistry Frontiers'
_journal_page_first 284
_journal_paper_doi 10.1039/C8QM00613J
_journal_volume 3
_journal_year 2019
_chemical_formula_moiety 'C31 H27 N'
_chemical_formula_sum 'C31 H27 N'
_chemical_formula_weight 413.53
_space_group_crystal_system monoclinic
_space_group_IT_number 9
_space_group_name_Hall 'C -2yc'
_space_group_name_H-M_alt 'C 1 c 1'
_atom_sites_solution_hydrogens geom
_atom_sites_solution_primary dual
_audit_creation_date 2017-10-10
_audit_creation_method
;
Olex2 1.2
(compiled 2017.08.10 svn.r3458 for OlexSys, GUI svn.r5381)
;
_audit_update_record
;
2018-07-05 deposited with the CCDC.
2018-12-11 downloaded from the CCDC.
;
_cell_angle_alpha 90
_cell_angle_beta 94.49(3)
_cell_angle_gamma 90
_cell_formula_units_Z 8
_cell_length_a 42.454(9)
_cell_length_b 11.064(2)
_cell_length_c 9.786(2)
_cell_measurement_reflns_used 7034
_cell_measurement_temperature 153(2)
_cell_measurement_theta_max 27.4816
_cell_measurement_theta_min 1.9025
_cell_volume 4582.5(16)
_computing_molecular_graphics 'Olex2 (Dolomanov et al., 2009)'
_computing_publication_material 'Olex2 (Dolomanov et al., 2009)'
_computing_structure_refinement 'XL (Sheldrick, 2008)'
_computing_structure_solution 'ShelXT (Sheldrick, 2015)'
_diffrn_ambient_temperature 153.15
_diffrn_measured_fraction_theta_full 0.995
_diffrn_measured_fraction_theta_max 0.995
_diffrn_measurement_device_type 'multiwire proportional'
_diffrn_measurement_method 'phi and omega scans'
_diffrn_radiation_monochromator graphite
_diffrn_radiation_type MoK\a
_diffrn_radiation_wavelength 0.71073
_diffrn_reflns_av_R_equivalents 0.0602
_diffrn_reflns_av_unetI/netI 0.0978
_diffrn_reflns_Laue_measured_fraction_full 0.995
_diffrn_reflns_Laue_measured_fraction_max 0.995
_diffrn_reflns_limit_h_max 49
_diffrn_reflns_limit_h_min -50
_diffrn_reflns_limit_k_max 13
_diffrn_reflns_limit_k_min -13
_diffrn_reflns_limit_l_max 11
_diffrn_reflns_limit_l_min -11
_diffrn_reflns_number 12368
_diffrn_reflns_point_group_measured_fraction_full 0.952
_diffrn_reflns_point_group_measured_fraction_max 0.951
_diffrn_reflns_theta_full 24.999
_diffrn_reflns_theta_max 24.999
_diffrn_reflns_theta_min 1.925
_exptl_absorpt_coefficient_mu 0.069
_exptl_absorpt_correction_T_max 1.0000
_exptl_absorpt_correction_T_min 0.7687
_exptl_absorpt_correction_type multi-scan
_exptl_absorpt_process_details 'CrystalClear (Rigaku Inc., 2008)'
_exptl_crystal_colour colorless
_exptl_crystal_density_diffrn 1.199
_exptl_crystal_description plate
_exptl_crystal_F_000 1760
_exptl_crystal_size_max 0.13
_exptl_crystal_size_mid 0.12
_exptl_crystal_size_min 0.02
_refine_diff_density_max 0.429
_refine_diff_density_min -0.405
_refine_diff_density_rms 0.083
_refine_ls_abs_structure_details
;
 Flack x determined using 1252 quotients [(I+)-(I-)]/[(I+)+(I-)]
 (Parsons, Flack and Wagner, Acta Cryst. B69 (2013) 249-259).
;
_refine_ls_abs_structure_Flack -4.4(10)
_refine_ls_extinction_method none
_refine_ls_goodness_of_fit_ref 1.103
_refine_ls_hydrogen_treatment constr
_refine_ls_matrix_type full
_refine_ls_number_parameters 608
_refine_ls_number_reflns 7680
_refine_ls_number_restraints 890
_refine_ls_restrained_S_all 1.075
_refine_ls_R_factor_all 0.1596
_refine_ls_R_factor_gt 0.1348
_refine_ls_shift/su_max 0.000
_refine_ls_shift/su_mean 0.000
_refine_ls_structure_factor_coef Fsqd
_refine_ls_weighting_details 'w=1/[\s^2^(Fo^2^)+(0.0601P)^2^+42.9496P] where P=(Fo^2^+2Fc^2^)/3'
_refine_ls_weighting_scheme calc
_refine_ls_wR_factor_gt 0.2727
_refine_ls_wR_factor_ref 0.2993
_reflns_Friedel_coverage 0.912
_reflns_Friedel_fraction_full 0.908
_reflns_Friedel_fraction_max 0.908
_reflns_number_gt 6032
_reflns_number_total 7680
_reflns_threshold_expression 'I > 2\s(I)'
_cod_data_source_file c8qm00613j2.cif
_cod_data_source_block bwn17219
_cod_original_cell_volume 4582.6(16)
_cod_database_code 1554247
_shelx_shelxl_version_number 2014/7
_shelx_space_group_comment
;
The symmetry employed for this shelxl refinement is uniquely defined
by the following loop, which should always be used as a source of
symmetry information in preference to the above space-group names.
They are only intended as comments.
;
_shelx_estimated_absorpt_t_max 0.999
_shelx_estimated_absorpt_t_min 0.991
_olex2_refinement_description
;
1. Fixed Uiso
 At 1.2 times of:
  All C(H) groups, All C(H,H) groups
 At 1.5 times of:
  All C(H,H,H) groups
2. Restrained distances
 C65-C64 = C62-C61 = C61-C60 = C64-C63
 1.53 with sigma of 0.02
 C63-C57 = C60-C57
 1.51 with sigma of 0.02
3. Uiso/Uaniso restraints and constraints
All non-hydrogen atoms have similar U: within 2A with sigma of 0.01 and sigma
for terminal atoms of 0.01
All non-hydrogen atoms restrained to be isotropic: with sigma of 0.01 and sigma
for terminal atoms of 0.01
4. Others
 Sof(C64)=Sof(H64A)=Sof(H64B)=Sof(C63)=Sof(H63A)=Sof(H63B)=Sof(C65)=Sof(H65A)=
 Sof(H65B)=Sof(H65C)=1-FVAR(1)
 Sof(C60)=Sof(H60A)=Sof(H60B)=Sof(C61)=Sof(H61A)=Sof(H61B)=Sof(C62)=Sof(H62A)=
 Sof(H62B)=Sof(H62C)=FVAR(1)
5.a Secondary CH2 refined with riding coordinates:
 C29(H29A,H29B), C30(H30A,H30B), C60(H60A,H60B), C61(H61A,H61B), C64(H64A,
 H64B), C63(H63A,H63B)
5.b Aromatic/amide H refined with riding coordinates:
 C2(H2), C3(H3), C4(H4), C5(H5), C6(H6), C8(H8), C9(H9), C10(H10), C11(H11),
 C12(H12), C15(H15), C16(H16), C18(H18), C19(H19), C21(H21), C22(H22), C24(H24),
  C25(H25), C27(H27), C28(H28), C33(H33), C34(H34), C35(H35), C36(H36),
 C37(H37), C38(H38), C41(H41), C43(H43), C44(H44), C45(H45), C46(H46), C47(H47),
  C49(H49), C50(H50), C52(H52), C53(H53), C55(H55), C56(H56), C58(H58), C59(H59)
5.c Idealised Me refined as rotating group:
 C31(H31A,H31B,H31C), C62(H62A,H62B,H62C), C65(H65A,H65B,H65C)
;
_olex2_submission_special_instructions 'No special instructions were received'

loop_
_space_group_symop_operation_xyz
'x, y, z'
'x, -y, z+1/2'
'x+1/2, y+1/2, z'
'x+1/2, -y+1/2, z+1/2'

loop_
_atom_site_label
_atom_site_type_symbol
_atom_site_fract_x
_atom_site_fract_y
_atom_site_fract_z
_atom_site_U_iso_or_equiv
_atom_site_adp_type
_atom_site_occupancy
_atom_site_site_symmetry_order
_atom_site_calc_flag
_atom_site_refinement_flags_posn
_atom_site_refinement_flags_adp
_atom_site_refinement_flags_occupancy
_atom_site_disorder_assembly
_atom_site_disorder_group
N1 N 0.3584(2) 0.3858(10) 0.1682(11) 0.034(2) Uani 1 1 d . U . . .
C1 C 0.4201(3) 0.2430(14) 0.4013(13) 0.041(3) Uani 1 1 d . U . . .
C2 C 0.4328(3) 0.2740(16) 0.5305(14) 0.047(3) Uani 1 1 d . U . . .
H2 H 0.4289 0.3521 0.5658 0.057 Uiso 1 1 calc R . . . .
C3 C 0.4517(3) 0.1914(16) 0.6116(14) 0.050(3) Uani 1 1 d . U . . .
H3 H 0.4601 0.2140 0.7009 0.060 Uiso 1 1 calc R . . . .
C4 C 0.4580(4) 0.0791(17) 0.5615(16) 0.059(4) Uani 1 1 d . U . . .
H4 H 0.4712 0.0254 0.6158 0.070 Uiso 1 1 calc R . . . .
C5 C 0.4454(4) 0.0417(17) 0.4315(15) 0.063(4) Uani 1 1 d . U . . .
H5 H 0.4489 -0.0373 0.3980 0.075 Uiso 1 1 calc R . . . .
C6 C 0.4270(4) 0.1281(14) 0.3523(15) 0.052(3) Uani 1 1 d . U . . .
H6 H 0.4191 0.1067 0.2620 0.062 Uiso 1 1 calc R . . . .
C7 C 0.4262(3) 0.5347(14) 0.3620(13) 0.041(3) Uani 1 1 d . U . . .
C8 C 0.4184(4) 0.6279(15) 0.4434(15) 0.057(4) Uani 1 1 d . U . . .
H8 H 0.3970 0.6408 0.4600 0.068 Uiso 1 1 calc R . . . .
C9 C 0.4420(4) 0.7062(16) 0.5037(15) 0.062(4) Uani 1 1 d . U . . .
H9 H 0.4366 0.7746 0.5556 0.075 Uiso 1 1 calc R . . . .
C10 C 0.4735(4) 0.6796(16) 0.4845(15) 0.060(4) Uani 1 1 d . U . . .
H10 H 0.4897 0.7260 0.5323 0.071 Uiso 1 1 calc R . . . .
C11 C 0.4816(4) 0.5923(17) 0.4022(17) 0.063(4) Uani 1 1 d . U . . .
H11 H 0.5031 0.5818 0.3840 0.075 Uiso 1 1 calc R . . . .
C12 C 0.4579(3) 0.5140(14) 0.3409(14) 0.048(3) Uani 1 1 d . U . . .
H12 H 0.4637 0.4480 0.2859 0.057 Uiso 1 1 calc R . . . .
C13 C 0.4006(3) 0.4537(14) 0.2993(13) 0.040(3) Uani 1 1 d . U . . .
C14 C 0.3988(3) 0.3242(13) 0.3139(12) 0.035(3) Uani 1 1 d . U . . .
C15 C 0.3724(3) 0.2847(13) 0.2367(13) 0.037(3) Uani 1 1 d . U . . .
H15 H 0.3649 0.2038 0.2305 0.044 Uiso 1 1 calc R . . . .
C16 C 0.3765(3) 0.4835(13) 0.2099(13) 0.040(3) Uani 1 1 d . U . . .
H16 H 0.3724 0.5636 0.1784 0.048 Uiso 1 1 calc R . . . .
C17 C 0.3309(3) 0.3848(12) 0.0750(12) 0.030(2) Uani 1 1 d . U . . .
C18 C 0.3086(3) 0.2957(12) 0.0806(12) 0.036(3) Uani 1 1 d . U . . .
H18 H 0.3109 0.2372 0.1517 0.043 Uiso 1 1 calc R . . . .
C19 C 0.2828(3) 0.2888(12) -0.0149(11) 0.034(3) Uani 1 1 d . U . . .
H19 H 0.2679 0.2253 -0.0095 0.041 Uiso 1 1 calc R . . . .
C20 C 0.2785(3) 0.3759(11) -0.1201(11) 0.027(2) Uani 1 1 d . U . . .
C21 C 0.3014(3) 0.4663(11) -0.1239(11) 0.031(2) Uani 1 1 d . U . . .
H21 H 0.2991 0.5265 -0.1932 0.037 Uiso 1 1 calc R . . . .
C22 C 0.3272(3) 0.4702(10) -0.0293(11) 0.032(2) Uani 1 1 d . U . . .
H22 H 0.3427 0.5317 -0.0355 0.038 Uiso 1 1 calc R . . . .
C23 C 0.2496(3) 0.3710(13) -0.2273(12) 0.031(2) Uani 1 1 d . U . . .
C24 C 0.2279(3) 0.2760(12) -0.2213(11) 0.033(3) Uani 1 1 d . U . . .
H24 H 0.2307 0.2152 -0.1529 0.040 Uiso 1 1 calc R . . . .
C25 C 0.2018(3) 0.2735(12) -0.3200(11) 0.034(2) Uani 1 1 d . U . . .
H25 H 0.1874 0.2079 -0.3197 0.040 Uiso 1 1 calc R . . . .
C26 C 0.1966(3) 0.3637(13) -0.4174(12) 0.035(3) Uani 1 1 d . U . . .
C27 C 0.2181(3) 0.4561(13) -0.4180(13) 0.043(3) Uani 1 1 d . U . . .
H27 H 0.2151 0.5188 -0.4842 0.052 Uiso 1 1 calc R . . . .
C28 C 0.2442(3) 0.4590(12) -0.3224(12) 0.038(3) Uani 1 1 d . U . . .
H28 H 0.2586 0.5245 -0.3239 0.046 Uiso 1 1 calc R . . . .
C29 C 0.1673(3) 0.3472(14) -0.5224(13) 0.043(3) Uani 1 1 d . U . . .
H29A H 0.1702 0.2721 -0.5750 0.051 Uiso 1 1 calc R . . . .
H29B H 0.1484 0.3361 -0.4708 0.051 Uiso 1 1 calc R . . . .
C30 C 0.1610(3) 0.4497(14) -0.6228(13) 0.047(3) Uani 1 1 d . U . . .
H30A H 0.1795 0.4610 -0.6766 0.057 Uiso 1 1 calc R . . . .
H30B H 0.1577 0.5254 -0.5718 0.057 Uiso 1 1 calc R . . . .
C31 C 0.1314(4) 0.4239(16) -0.7216(15) 0.054(4) Uani 1 1 d . U . . .
H31A H 0.1127 0.4187 -0.6690 0.082 Uiso 1 1 calc GR . . . .
H31B H 0.1342 0.3473 -0.7693 0.082 Uiso 1 1 calc GR . . . .
H31C H 0.1285 0.4895 -0.7887 0.082 Uiso 1 1 calc GR . . . .
N2 N 0.6403(2) 0.6099(9) 0.8477(10) 0.028(2) Uani 1 1 d . U . . .
C32 C 0.5757(3) 0.4540(12) 0.6511(12) 0.032(2) Uani 1 1 d . U . . .
C33 C 0.5864(3) 0.3473(13) 0.5889(12) 0.039(3) Uani 1 1 d . U . . .
H33 H 0.6085 0.3335 0.5883 0.047 Uiso 1 1 calc R . . . .
C34 C 0.5656(3) 0.2631(13) 0.5294(13) 0.044(3) Uani 1 1 d . U . . .
H34 H 0.5733 0.1906 0.4917 0.053 Uiso 1 1 calc R . . . .
C35 C 0.5326(4) 0.2866(14) 0.5254(13) 0.049(3) Uani 1 1 d . U . . .
H35 H 0.5178 0.2322 0.4811 0.058 Uiso 1 1 calc R . . . .
C36 C 0.5223(4) 0.3930(14) 0.5891(15) 0.050(3) Uani 1 1 d . U . . .
H36 H 0.5003 0.4068 0.5918 0.060 Uiso 1 1 calc R . . . .
C37 C 0.5429(3) 0.4756(13) 0.6464(13) 0.044(3) Uani 1 1 d . U . . .
H37 H 0.5352 0.5483 0.6834 0.052 Uiso 1 1 calc R . . . .
C38 C 0.6244(3) 0.5058(11) 0.8017(11) 0.026(2) Uani 1 1 d . U . . .
H38 H 0.6300 0.4251 0.8263 0.031 Uiso 1 1 calc R . . . .
C39 C 0.5987(3) 0.5410(11) 0.7133(12) 0.028(2) Uani 1 1 d . U . . .
C40 C 0.5991(3) 0.6702(12) 0.7009(11) 0.029(2) Uani 1 1 d . U . . .
C41 C 0.6242(3) 0.7078(14) 0.7893(12) 0.038(3) Uani 1 1 d . U . . .
H41 H 0.6296 0.7898 0.8074 0.045 Uiso 1 1 calc R . . . .
C42 C 0.5787(3) 0.7539(11) 0.6170(11) 0.028(2) Uani 1 1 d . U . . .
C43 C 0.5686(3) 0.7209(13) 0.4803(12) 0.034(3) Uani 1 1 d . U . . .
H43 H 0.5747 0.6448 0.4462 0.041 Uiso 1 1 calc R . . . .
C44 C 0.5501(3) 0.7974(13) 0.3957(14) 0.041(3) Uani 1 1 d . U . . .
H44 H 0.5445 0.7764 0.3028 0.049 Uiso 1 1 calc R . . . .
C45 C 0.5399(3) 0.9035(12) 0.4480(13) 0.036(3) Uani 1 1 d . U . . .
H45 H 0.5269 0.9555 0.3908 0.044 Uiso 1 1 calc R . . . .
C46 C 0.5482(3) 0.9377(13) 0.5835(13) 0.038(3) Uani 1 1 d . U . . .
H46 H 0.5404 1.0108 0.6190 0.045 Uiso 1 1 calc R . . . .
C47 C 0.5678(3) 0.8634(13) 0.6643(14) 0.041(3) Uani 1 1 d . U . . .
H47 H 0.5740 0.8878 0.7555 0.049 Uiso 1 1 calc R . . . .
C48 C 0.6668(3) 0.6113(12) 0.9487(12) 0.029(2) Uani 1 1 d . U . . .
C49 C 0.6886(3) 0.5216(11) 0.9558(11) 0.030(2) Uani 1 1 d . U . . .
H49 H 0.6863 0.4559 0.8934 0.036 Uiso 1 1 calc R . . . .
C50 C 0.7146(3) 0.5247(11) 1.0547(11) 0.034(3) Uani 1 1 d . U . . .
H50 H 0.7290 0.4589 1.0591 0.040 Uiso 1 1 calc R . . . .
C51 C 0.7201(3) 0.6218(12) 1.1479(12) 0.031(2) Uani 1 1 d . U . . .
C52 C 0.6975(3) 0.7154(13) 1.1305(12) 0.040(3) Uani 1 1 d . U . . .
H52 H 0.6998 0.7839 1.1889 0.047 Uiso 1 1 calc R . . . .
C53 C 0.6721(3) 0.7122(13) 1.0326(12) 0.039(3) Uani 1 1 d . U . . .
H53 H 0.6582 0.7794 1.0225 0.047 Uiso 1 1 calc R . . . .
C54 C 0.7470(3) 0.6248(13) 1.2477(13) 0.036(3) Uani 1 1 d . U . . .
C55 C 0.7689(3) 0.5319(15) 1.2664(14) 0.050(3) Uani 1 1 d . U . . .
H55 H 0.7666 0.4619 1.2102 0.060 Uiso 1 1 calc R . . . .
C56 C 0.7942(3) 0.5390(16) 1.3659(15) 0.056(3) Uani 1 1 d . U . . .
H56 H 0.8089 0.4743 1.3707 0.067 Uiso 1 1 calc R . . . .
C57 C 0.7996(3) 0.6345(15) 1.4601(14) 0.050(3) Uani 1 1 d D U . . .
C58 C 0.7773(3) 0.7252(15) 1.4417(13) 0.051(3) Uani 1 1 d . U . . .
H58 H 0.7801 0.7952 1.4975 0.062 Uiso 1 1 calc R . . . .
C59 C 0.7504(3) 0.7214(13) 1.3453(12) 0.042(3) Uani 1 1 d . U . . .
H59 H 0.7348 0.7828 1.3457 0.050 Uiso 1 1 calc R . . . .
C60 C 0.8267(6) 0.675(3) 1.564(3) 0.046(4) Uani 0.488(16) 1 d D U P A 1
H60A H 0.8395 0.7390 1.5237 0.055 Uiso 0.488(16) 1 calc R . P A 1
H60B H 0.8181 0.7085 1.6477 0.055 Uiso 0.488(16) 1 calc R . P A 1
C61 C 0.8468(6) 0.565(2) 1.600(3) 0.045(4) Uani 0.488(16) 1 d D U P A 1
H61A H 0.8330 0.4983 1.6255 0.054 Uiso 0.488(16) 1 calc R . P A 1
H61B H 0.8572 0.5395 1.5174 0.054 Uiso 0.488(16) 1 calc R . P A 1
C62 C 0.8717(7) 0.588(3) 1.715(3) 0.052(5) Uani 0.488(16) 1 d D U P A 1
H62A H 0.8644 0.5563 1.8011 0.078 Uiso 0.488(16) 1 calc GR . P A 1
H62B H 0.8754 0.6751 1.7247 0.078 Uiso 0.488(16) 1 calc GR . P A 1
H62C H 0.8914 0.5475 1.6959 0.078 Uiso 0.488(16) 1 calc GR . P A 1
C64 C 0.8319(6) 0.696(2) 1.663(2) 0.046(4) Uani 0.512(16) 1 d D U P A 2
H64A H 0.8128 0.6902 1.7152 0.055 Uiso 0.512(16) 1 calc R . P A 2
H64B H 0.8326 0.7783 1.6240 0.055 Uiso 0.512(16) 1 calc R . P A 2
C63 C 0.8299(6) 0.604(3) 1.549(2) 0.044(4) Uani 0.512(16) 1 d D U P A 2
H63A H 0.8287 0.5208 1.5867 0.053 Uiso 0.512(16) 1 calc R . P A 2
H63B H 0.8486 0.6094 1.4950 0.053 Uiso 0.512(16) 1 calc R . P A 2
C65 C 0.8613(6) 0.675(3) 1.760(3) 0.052(5) Uani 0.512(16) 1 d D U P A 2
H65A H 0.8621 0.7349 1.8343 0.077 Uiso 0.512(16) 1 calc GR . P A 2
H65B H 0.8802 0.6829 1.7095 0.077 Uiso 0.512(16) 1 calc GR . P A 2
H65C H 0.8606 0.5936 1.7995 0.077 Uiso 0.512(16) 1 calc GR . P A 2

loop_
_atom_site_aniso_label
_atom_site_aniso_U_11
_atom_site_aniso_U_22
_atom_site_aniso_U_33
_atom_site_aniso_U_23
_atom_site_aniso_U_13
_atom_site_aniso_U_12
N1 0.027(4) 0.039(5) 0.035(5) 0.001(4) 0.002(4) -0.004(4)
C1 0.043(5) 0.050(6) 0.031(5) 0.012(5) 0.009(5) 0.006(5)
C2 0.045(6) 0.060(7) 0.037(6) 0.007(5) 0.002(5) -0.005(6)
C3 0.041(6) 0.072(7) 0.035(6) 0.008(6) 0.000(5) -0.001(6)
C4 0.054(7) 0.076(7) 0.047(6) 0.016(6) 0.007(6) 0.018(6)
C5 0.072(7) 0.071(7) 0.046(6) 0.005(6) 0.007(6) 0.024(6)
C6 0.067(7) 0.056(7) 0.034(6) 0.010(5) 0.010(6) 0.017(6)
C7 0.038(5) 0.053(6) 0.033(5) -0.001(5) -0.003(5) -0.004(5)
C8 0.060(7) 0.066(7) 0.045(6) -0.014(6) 0.013(6) -0.023(6)
C9 0.075(7) 0.070(7) 0.044(6) -0.017(6) 0.016(6) -0.028(6)
C10 0.056(7) 0.076(8) 0.045(6) 0.002(6) -0.006(6) -0.033(6)
C11 0.049(6) 0.076(8) 0.062(7) 0.008(6) -0.007(6) -0.017(6)
C12 0.032(5) 0.058(7) 0.051(6) 0.007(6) -0.010(5) -0.013(5)
C13 0.033(5) 0.052(6) 0.035(5) 0.003(5) 0.002(5) -0.002(5)
C14 0.034(5) 0.046(6) 0.027(5) 0.004(5) 0.009(4) 0.004(5)
C15 0.036(5) 0.041(6) 0.033(5) 0.001(5) 0.008(5) -0.002(5)
C16 0.034(5) 0.047(6) 0.041(6) 0.000(5) 0.010(5) -0.007(5)
C17 0.024(5) 0.040(5) 0.028(5) 0.003(4) 0.005(4) 0.003(4)
C18 0.030(5) 0.047(6) 0.031(5) -0.001(5) 0.005(4) -0.007(5)
C19 0.036(5) 0.043(6) 0.025(5) -0.002(4) 0.009(4) -0.007(5)
C20 0.028(5) 0.036(5) 0.018(4) -0.002(4) 0.001(4) -0.005(4)
C21 0.031(5) 0.035(5) 0.028(5) -0.002(4) 0.006(4) 0.001(4)
C22 0.033(5) 0.028(5) 0.035(5) -0.003(4) 0.008(4) -0.006(4)
C23 0.030(5) 0.040(5) 0.024(5) -0.002(4) 0.006(4) 0.000(4)
C24 0.032(5) 0.044(6) 0.024(5) 0.004(4) 0.009(4) -0.002(5)
C25 0.028(5) 0.045(6) 0.029(5) 0.000(5) 0.002(4) -0.006(5)
C26 0.024(5) 0.059(6) 0.023(5) -0.003(4) 0.003(4) -0.003(5)
C27 0.043(6) 0.050(6) 0.036(5) 0.002(5) -0.001(5) 0.002(5)
C28 0.035(5) 0.045(6) 0.034(5) 0.000(5) 0.002(5) -0.007(5)
C29 0.038(6) 0.055(6) 0.034(5) -0.003(5) -0.006(5) 0.004(5)
C30 0.044(6) 0.057(7) 0.039(6) -0.008(5) -0.006(5) 0.013(5)
C31 0.049(7) 0.063(8) 0.049(7) 0.000(6) -0.008(6) 0.015(6)
N2 0.029(4) 0.030(5) 0.025(4) -0.002(4) -0.009(4) 0.001(4)
C32 0.031(5) 0.038(5) 0.027(5) 0.014(4) -0.004(4) -0.006(4)
C33 0.043(6) 0.046(6) 0.029(5) 0.000(5) 0.010(5) -0.005(5)
C34 0.053(6) 0.042(6) 0.037(5) -0.005(5) 0.004(5) -0.020(5)
C35 0.059(6) 0.055(6) 0.028(5) 0.009(5) -0.020(5) -0.011(6)
C36 0.048(6) 0.050(6) 0.049(6) 0.015(6) -0.014(5) -0.002(5)
C37 0.038(6) 0.046(6) 0.045(6) 0.013(5) -0.011(5) 0.010(5)
C38 0.029(5) 0.022(5) 0.026(5) -0.006(4) -0.001(4) -0.001(4)
C39 0.027(5) 0.030(5) 0.027(5) -0.006(4) 0.001(4) -0.002(4)
C40 0.024(4) 0.037(5) 0.025(5) -0.004(4) -0.001(4) -0.001(4)
C41 0.039(6) 0.048(6) 0.025(5) -0.003(5) 0.003(5) -0.003(5)
C42 0.025(5) 0.034(5) 0.025(5) 0.001(4) 0.000(4) -0.004(4)
C43 0.033(5) 0.041(6) 0.029(5) -0.003(5) 0.003(4) -0.005(5)
C44 0.041(6) 0.045(6) 0.036(5) 0.006(5) -0.004(5) -0.003(5)
C45 0.031(5) 0.039(6) 0.038(5) 0.017(5) -0.001(5) -0.002(5)
C46 0.039(6) 0.040(6) 0.035(5) 0.007(5) 0.006(5) 0.004(5)
C47 0.041(6) 0.049(6) 0.034(5) 0.001(5) 0.002(5) -0.003(5)
C48 0.026(5) 0.038(5) 0.023(5) -0.002(4) -0.004(4) 0.002(4)
C49 0.032(5) 0.031(5) 0.028(5) 0.000(4) 0.001(4) 0.002(4)
C50 0.032(5) 0.032(5) 0.037(5) 0.003(4) 0.002(4) 0.007(4)
C51 0.024(5) 0.039(5) 0.031(5) -0.001(4) 0.002(4) -0.002(4)
C52 0.037(5) 0.049(6) 0.032(5) -0.005(5) 0.000(5) 0.000(5)
C53 0.034(5) 0.048(6) 0.035(5) -0.006(5) 0.000(5) -0.001(5)
C54 0.027(5) 0.051(6) 0.029(5) 0.000(5) -0.001(4) -0.002(5)
C55 0.041(6) 0.068(7) 0.042(6) -0.006(6) 0.000(5) -0.005(6)
C56 0.045(6) 0.077(7) 0.047(6) 0.002(6) 0.003(5) 0.003(6)
C57 0.043(5) 0.071(6) 0.034(5) -0.002(5) -0.005(5) -0.009(5)
C58 0.047(6) 0.072(7) 0.034(5) 0.001(5) -0.002(5) -0.014(6)
C59 0.033(5) 0.060(7) 0.032(5) 0.009(5) -0.001(5) -0.004(5)
C60 0.043(7) 0.054(8) 0.039(7) -0.004(7) -0.003(6) 0.001(7)
C61 0.046(7) 0.050(7) 0.039(7) -0.001(7) 0.005(6) 0.007(7)
C62 0.055(9) 0.057(9) 0.045(9) 0.002(8) 0.005(8) 0.007(8)
C64 0.047(7) 0.048(7) 0.041(7) 0.003(7) 0.000(6) 0.001(7)
C63 0.044(7) 0.050(8) 0.039(7) 0.002(7) -0.001(6) -0.002(7)
C65 0.052(9) 0.053(9) 0.049(9) -0.003(8) -0.002(8) 0.001(8)

loop_
_atom_type_symbol
_atom_type_description
_atom_type_scat_dispersion_real
_atom_type_scat_dispersion_imag
_atom_type_scat_source
C C 0.0033 0.0016 'International Tables Vol C Tables 4.2.6.8 and 6.1.1.4'
H H 0.0000 0.0000 'International Tables Vol C Tables 4.2.6.8 and 6.1.1.4'
N N 0.0061 0.0033 'International Tables Vol C Tables 4.2.6.8 and 6.1.1.4'

loop_
_geom_angle_atom_site_label_1
_geom_angle_atom_site_label_2
_geom_angle_atom_site_label_3
_geom_angle
C15 N1 C17 126.3(11)
C16 N1 C15 106.1(11)
C16 N1 C17 127.5(12)
C2 C1 C6 117.6(14)
C2 C1 C14 123.4(14)
C6 C1 C14 118.9(13)
C1 C2 H2 119.4
C1 C2 C3 121.1(15)
C3 C2 H2 119.4
C2 C3 H3 119.9
C4 C3 C2 120.1(14)
C4 C3 H3 119.9
C3 C4 H4 119.3
C3 C4 C5 121.4(16)
C5 C4 H4 119.3
C4 C5 H5 121.6
C4 C5 C6 116.7(17)
C6 C5 H5 121.6
C1 C6 C5 122.9(15)
C1 C6 H6 118.5
C5 C6 H6 118.5
C8 C7 C12 119.4(14)
C8 C7 C13 119.3(13)
C12 C7 C13 121.2(13)
C7 C8 H8 119.6
C7 C8 C9 120.8(15)
C9 C8 H8 119.6
C8 C9 H9 121.1
C10 C9 C8 117.9(15)
C10 C9 H9 121.1
C9 C10 H10 118.9
C11 C10 C9 122.3(15)
C11 C10 H10 118.9
C10 C11 H11 120.2
C10 C11 C12 119.5(16)
C12 C11 H11 120.2
C7 C12 C11 119.7(15)
C7 C12 H12 120.1
C11 C12 H12 120.1
C14 C13 C7 126.4(12)
C16 C13 C7 127.8(14)
C16 C13 C14 105.6(12)
C13 C14 C1 128.4(12)
C15 C14 C1 123.6(13)
C15 C14 C13 107.9(12)
N1 C15 H15 126.1
C14 C15 N1 107.7(12)
C14 C15 H15 126.1
N1 C16 H16 123.7
C13 C16 N1 112.5(13)
C13 C16 H16 123.7
C18 C17 N1 120.9(11)
C18 C17 C22 118.7(12)
C22 C17 N1 120.2(11)
C17 C18 H18 119.2
C17 C18 C19 121.6(12)
C19 C18 H18 119.2
C18 C19 H19 119.9
C18 C19 C20 120.2(11)
C20 C19 H19 119.9
C19 C20 C23 121.3(10)
C21 C20 C19 117.3(11)
C21 C20 C23 121.4(11)
C20 C21 H21 119.3
C22 C21 C20 121.5(11)
C22 C21 H21 119.3
C17 C22 H22 119.7
C21 C22 C17 120.5(11)
C21 C22 H22 119.7
C24 C23 C20 119.0(11)
C28 C23 C20 121.5(12)
C28 C23 C24 119.4(12)
C23 C24 H24 121.0
C23 C24 C25 118.0(11)
C25 C24 H24 121.0
C24 C25 H25 118.9
C26 C25 C24 122.1(11)
C26 C25 H25 118.9
C25 C26 C29 116.5(12)
C27 C26 C25 118.0(12)
C27 C26 C29 125.5(12)
C26 C27 H27 119.7
C26 C27 C28 120.5(13)
C28 C27 H27 119.7
C23 C28 C27 121.9(13)
C23 C28 H28 119.1
C27 C28 H28 119.1
C26 C29 H29A 108.4
C26 C29 H29B 108.4
H29A C29 H29B 107.4
C30 C29 C26 115.6(12)
C30 C29 H29A 108.4
C30 C29 H29B 108.4
C29 C30 H30A 109.4
C29 C30 H30B 109.4
C29 C30 C31 111.2(13)
H30A C30 H30B 108.0
C31 C30 H30A 109.4
C31 C30 H30B 109.4
C30 C31 H31A 109.5
C30 C31 H31B 109.5
C30 C31 H31C 109.5
H31A C31 H31B 109.5
H31A C31 H31C 109.5
H31B C31 H31C 109.5
C38 N2 C48 124.4(10)
C41 N2 C38 107.6(10)
C41 N2 C48 127.7(11)
C33 C32 C39 119.8(11)
C37 C32 C33 118.5(12)
C37 C32 C39 121.7(12)
C32 C33 H33 119.1
C34 C33 C32 121.8(12)
C34 C33 H33 119.1
C33 C34 H34 120.5
C33 C34 C35 118.9(14)
C35 C34 H34 120.5
C34 C35 H35 120.8
C36 C35 C34 118.5(13)
C36 C35 H35 120.8
C35 C36 H36 119.0
C37 C36 C35 122.1(14)
C37 C36 H36 119.0
C32 C37 H37 119.9
C36 C37 C32 120.1(14)
C36 C37 H37 119.9
N2 C38 H38 126.1
N2 C38 C39 107.8(10)
C39 C38 H38 126.1
C38 C39 C32 122.5(11)
C38 C39 C40 108.4(10)
C40 C39 C32 129.1(11)
C39 C40 C42 131.5(11)
C41 C40 C39 105.2(11)
C41 C40 C42 123.4(12)
N2 C41 C40 110.8(12)
N2 C41 H41 124.6
C40 C41 H41 124.6
C43 C42 C40 119.0(11)
C47 C42 C40 124.1(11)
C47 C42 C43 116.9(12)
C42 C43 H43 119.3
C44 C43 C42 121.4(13)
C44 C43 H43 119.3
C43 C44 H44 120.5
C45 C44 C43 118.9(13)
C45 C44 H44 120.5
C44 C45 H45 119.2
C44 C45 C46 121.7(13)
C46 C45 H45 119.2
C45 C46 H46 120.6
C47 C46 C45 118.7(13)
C47 C46 H46 120.6
C42 C47 H47 118.9
C46 C47 C42 122.2(13)
C46 C47 H47 118.9
C49 C48 N2 121.5(11)
C49 C48 C53 118.7(11)
C53 C48 N2 119.6(11)
C48 C49 H49 119.6
C48 C49 C50 120.8(11)
C50 C49 H49 119.6
C49 C50 H50 118.7
C49 C50 C51 122.7(11)
C51 C50 H50 118.7
C50 C51 C54 122.3(12)
C52 C51 C50 113.7(11)
C52 C51 C54 124.0(12)
C51 C52 H52 118.3
C53 C52 C51 123.3(12)
C53 C52 H52 118.3
C48 C53 H53 119.7
C52 C53 C48 120.5(12)
C52 C53 H53 119.7
C55 C54 C51 123.9(13)
C55 C54 C59 115.7(12)
C59 C54 C51 120.0(12)
C54 C55 H55 119.3
C54 C55 C56 121.4(15)
C56 C55 H55 119.3
C55 C56 H56 117.4
C55 C56 C57 125.2(15)
C57 C56 H56 117.4
C56 C57 C60 136.6(17)
C56 C57 C63 106.9(16)
C58 C57 C56 112.6(13)
C58 C57 C60 109.9(16)
C58 C57 C63 140.4(16)
C57 C58 H58 117.6
C57 C58 C59 124.8(15)
C59 C58 H58 117.6
C54 C59 H59 120.1
C58 C59 C54 119.8(13)
C58 C59 H59 120.1
C57 C60 H60A 110.3
C57 C60 H60B 110.3
H60A C60 H60B 108.6
C61 C60 C57 107(2)
C61 C60 H60A 110.3
C61 C60 H60B 110.3
C60 C61 H61A 109.1
C60 C61 H61B 109.1
H61A C61 H61B 107.8
C62 C61 C60 113(2)
C62 C61 H61A 109.1
C62 C61 H61B 109.1
C61 C62 H62A 109.5
C61 C62 H62B 109.5
C61 C62 H62C 109.5
H62A C62 H62B 109.5
H62A C62 H62C 109.5
H62B C62 H62C 109.5
H64A C64 H64B 108.1
C63 C64 H64A 109.5
C63 C64 H64B 109.5
C63 C64 C65 111(2)
C65 C64 H64A 109.5
C65 C64 H64B 109.5
C57 C63 H63A 110.7
C57 C63 H63B 110.7
C64 C63 C57 105.4(18)
C64 C63 H63A 110.7
C64 C63 H63B 110.7
H63A C63 H63B 108.8
C64 C65 H65A 109.5
C64 C65 H65B 109.5
C64 C65 H65C 109.5
H65A C65 H65B 109.5
H65A C65 H65C 109.5
H65B C65 H65C 109.5

loop_
_geom_bond_atom_site_label_1
_geom_bond_atom_site_label_2
_geom_bond_distance
N1 C15 1.411(18)
N1 C16 1.371(17)
N1 C17 1.425(16)
C1 C2 1.379(19)
C1 C6 1.40(2)
C1 C14 1.496(18)
C2 H2 0.9500
C2 C3 1.42(2)
C3 H3 0.9500
C3 C4 1.37(2)
C4 H4 0.9500
C4 C5 1.40(2)
C5 H5 0.9500
C5 C6 1.42(2)
C6 H6 0.9500
C7 C8 1.36(2)
C7 C12 1.397(18)
C7 C13 1.504(19)
C8 H8 0.9500
C8 C9 1.42(2)
C9 H9 0.9500
C9 C10 1.40(2)
C10 H10 0.9500
C10 C11 1.32(2)
C11 H11 0.9500
C11 C12 1.42(2)
C12 H12 0.9500
C13 C14 1.44(2)
C13 C16 1.332(19)
C14 C15 1.373(18)
C15 H15 0.9500
C16 H16 0.9500
C17 C18 1.370(17)
C17 C22 1.390(17)
C18 H18 0.9500
C18 C19 1.388(16)
C19 H19 0.9500
C19 C20 1.410(16)
C20 C21 1.397(16)
C20 C23 1.552(17)
C21 H21 0.9500
C21 C22 1.380(16)
C22 H22 0.9500
C23 C24 1.401(18)
C23 C28 1.354(17)
C24 H24 0.9500
C24 C25 1.411(16)
C25 H25 0.9500
C25 C26 1.386(17)
C26 C27 1.371(19)
C26 C29 1.561(16)
C27 H27 0.9500
C27 C28 1.395(17)
C28 H28 0.9500
C29 H29A 0.9900
C29 H29B 0.9900
C29 C30 1.511(19)
C30 H30A 0.9900
C30 H30B 0.9900
C30 C31 1.550(18)
C31 H31A 0.9800
C31 H31B 0.9800
C31 H31C 0.9800
N2 C38 1.393(15)
N2 C41 1.381(17)
N2 C48 1.440(15)
C32 C33 1.419(18)
C32 C37 1.410(17)
C32 C39 1.469(17)
C33 H33 0.9500
C33 C34 1.380(18)
C34 H34 0.9500
C34 C35 1.42(2)
C35 H35 0.9500
C35 C36 1.42(2)
C36 H36 0.9500
C36 C37 1.36(2)
C37 H37 0.9500
C38 H38 0.9500
C38 C39 1.393(16)
C39 C40 1.435(18)
C40 C41 1.381(17)
C40 C42 1.474(17)
C41 H41 0.9500
C42 C43 1.420(16)
C42 C47 1.391(19)
C43 H43 0.9500
C43 C44 1.386(19)
C44 H44 0.9500
C44 C45 1.364(19)
C45 H45 0.9500
C45 C46 1.397(19)
C46 H46 0.9500
C46 C47 1.374(19)
C47 H47 0.9500
C48 C49 1.353(17)
C48 C53 1.393(17)
C49 H49 0.9500
C49 C50 1.411(16)
C50 H50 0.9500
C50 C51 1.417(17)
C51 C52 1.413(18)
C51 C54 1.445(18)
C52 H52 0.9500
C52 C53 1.386(16)
C53 H53 0.9500
C54 C55 1.39(2)
C54 C59 1.434(19)
C55 H55 0.9500
C55 C56 1.393(19)
C56 H56 0.9500
C56 C57 1.41(2)
C57 C58 1.38(2)
C57 C60 1.54(2)
C57 C63 1.53(2)
C58 H58 0.9500
C58 C59 1.422(17)
C59 H59 0.9500
C60 H60A 0.9900
C60 H60B 0.9900
C60 C61 1.51(2)
C61 H61A 0.9900
C61 H61B 0.9900
C61 C62 1.51(2)
C62 H62A 0.9800
C62 H62B 0.9800
C62 H62C 0.9800
C64 H64A 0.9900
C64 H64B 0.9900
C64 C63 1.51(2)
C64 C65 1.53(2)
C63 H63A 0.9900
C63 H63B 0.9900
C65 H65A 0.9800
C65 H65B 0.9800
C65 H65C 0.9800

loop_
_geom_torsion_atom_site_label_1
_geom_torsion_atom_site_label_2
_geom_torsion_atom_site_label_3
_geom_torsion_atom_site_label_4
_geom_torsion
N1 C17 C18 C19 -175.6(11)
N1 C17 C22 C21 176.9(11)
C1 C2 C3 C4 1(2)
C1 C14 C15 N1 -179.9(11)
C2 C1 C6 C5 2(2)
C2 C1 C14 C13 38(2)
C2 C1 C14 C15 -138.8(14)
C2 C3 C4 C5 -2(2)
C3 C4 C5 C6 3(2)
C4 C5 C6 C1 -3(2)
C6 C1 C2 C3 -1(2)
C6 C1 C14 C13 -144.0(14)
C6 C1 C14 C15 39.5(19)
C7 C8 C9 C10 -4(2)
C7 C13 C14 C1 5(2)
C7 C13 C14 C15 -177.8(12)
C7 C13 C16 N1 176.8(12)
C8 C7 C12 C11 -1(2)
C8 C7 C13 C14 -123.6(16)
C8 C7 C13 C16 63(2)
C8 C9 C10 C11 7(3)
C9 C10 C11 C12 -6(3)
C10 C11 C12 C7 4(2)
C12 C7 C8 C9 2(2)
C12 C7 C13 C14 54.7(19)
C12 C7 C13 C16 -118.6(17)
C13 C7 C8 C9 -179.8(14)
C13 C7 C12 C11 -179.8(13)
C13 C14 C15 N1 3.0(14)
C14 C1 C2 C3 177.1(13)
C14 C1 C6 C5 -175.9(14)
C14 C13 C16 N1 2.4(15)
C15 N1 C16 C13 -0.6(14)
C15 N1 C17 C18 25.0(19)
C15 N1 C17 C22 -150.7(12)
C16 N1 C15 C14 -1.6(13)
C16 N1 C17 C18 -154.9(12)
C16 N1 C17 C22 29.4(18)
C16 C13 C14 C1 179.8(12)
C16 C13 C14 C15 -3.3(14)
C17 N1 C15 C14 178.5(11)
C17 N1 C16 C13 179.3(12)
C17 C18 C19 C20 -1.1(18)
C18 C17 C22 C21 1.1(17)
C18 C19 C20 C21 0.8(17)
C18 C19 C20 C23 -179.4(11)
C19 C20 C21 C22 0.4(17)
C19 C20 C23 C24 -1.9(17)
C19 C20 C23 C28 175.2(12)
C20 C21 C22 C17 -1.4(17)
C20 C23 C24 C25 -180.0(10)
C20 C23 C28 C27 -179.2(11)
C21 C20 C23 C24 177.9(11)
C21 C20 C23 C28 -5.0(17)
C22 C17 C18 C19 0.1(18)
C23 C20 C21 C22 -179.4(10)
C23 C24 C25 C26 -2.6(17)
C24 C23 C28 C27 -2.1(19)
C24 C25 C26 C27 1.5(18)
C24 C25 C26 C29 178.5(11)
C25 C26 C27 C28 -0.5(19)
C25 C26 C29 C30 176.8(11)
C26 C27 C28 C23 0.9(19)
C26 C29 C30 C31 -179.9(11)
C27 C26 C29 C30 -6.4(19)
C28 C23 C24 C25 2.9(17)
C29 C26 C27 C28 -177.2(12)
N2 C38 C39 C32 -176.8(11)
N2 C38 C39 C40 1.6(13)
N2 C48 C49 C50 179.6(11)
N2 C48 C53 C52 179.9(11)
C32 C33 C34 C35 2.6(19)
C32 C39 C40 C41 174.9(12)
C32 C39 C40 C42 -5(2)
C33 C32 C37 C36 3.0(18)
C33 C32 C39 C38 -47.4(17)
C33 C32 C39 C40 134.5(13)
C33 C34 C35 C36 -3.1(19)
C34 C35 C36 C37 4(2)
C35 C36 C37 C32 -4(2)
C37 C32 C33 C34 -2.5(18)
C37 C32 C39 C38 135.1(12)
C37 C32 C39 C40 -43.0(18)
C38 N2 C41 C40 -3.1(13)
C38 N2 C48 C49 35.6(17)
C38 N2 C48 C53 -150.7(12)
C38 C39 C40 C41 -3.4(13)
C38 C39 C40 C42 176.8(12)
C39 C32 C33 C34 179.9(12)
C39 C32 C37 C36 -179.5(12)
C39 C40 C41 N2 4.0(13)
C39 C40 C42 C43 -40.1(18)
C39 C40 C42 C47 138.2(14)
C40 C42 C43 C44 -178.3(11)
C40 C42 C47 C46 -178.6(12)
C41 N2 C38 C39 0.8(12)
C41 N2 C48 C49 -151.1(12)
C41 N2 C48 C53 22.7(18)
C41 C40 C42 C43 140.2(12)
C41 C40 C42 C47 -41.6(18)
C42 C40 C41 N2 -176.2(10)
C42 C43 C44 C45 -3.8(19)
C43 C42 C47 C46 -0.3(18)
C43 C44 C45 C46 1(2)
C44 C45 C46 C47 2(2)
C45 C46 C47 C42 -2(2)
C47 C42 C43 C44 3.3(18)
C48 N2 C38 C39 175.3(10)
C48 N2 C41 C40 -177.3(11)
C48 C49 C50 C51 -2.2(18)
C49 C48 C53 C52 -6.2(19)
C49 C50 C51 C52 -1.1(17)
C49 C50 C51 C54 -179.2(11)
C50 C51 C52 C53 0.6(18)
C50 C51 C54 C55 -3(2)
C50 C51 C54 C59 -176.1(12)
C51 C52 C53 C48 3(2)
C51 C54 C55 C56 -178.9(13)
C51 C54 C59 C58 -178.8(12)
C52 C51 C54 C55 178.8(13)
C52 C51 C54 C59 6.0(19)
C53 C48 C49 C50 5.8(18)
C54 C51 C52 C53 178.7(12)
C54 C55 C56 C57 3(2)
C55 C54 C59 C58 7.9(18)
C55 C56 C57 C58 -2(2)
C55 C56 C57 C60 -169(2)
C55 C56 C57 C63 180.0(17)
C56 C57 C58 C59 4(2)
C56 C57 C60 C61 -23(4)
C56 C57 C63 C64 -170.5(18)
C57 C58 C59 C54 -7(2)
C57 C60 C61 C62 -172(2)
C58 C57 C60 C61 169.5(19)
C58 C57 C63 C64 12(4)
C59 C54 C55 C56 -5.9(19)
C60 C57 C58 C59 175.0(17)
C63 C57 C58 C59 -179(2)
C65 C64 C63 C57 180(2)
